data_4130299
loop_
_publ_author_name
'Takeda, Hiroyuki'
'Ohashi, Kenji'
'Sekine, Akiko'
'Ishitani, Osamu'

_publ_section_title
;
 Photocatalytic CO2 Reduction Using Cu(I) Photosensitizers with a Fe(II)
 Catalyst.
;
_journal_issue 13
_journal_name_full 'Journal of the American Chemical Society'
_journal_page_first 4354
_journal_page_last 4357
_journal_paper_doi 10.1021/jacs.6b01970
_journal_volume 138
_journal_year 2016
_chemical_formula_moiety 'C88 H84 Cu2 N4 P4, 2(F6 P), 4(C2 H3 N)'
_chemical_formula_sum 'C96 H96 Cu2 F12 N8 P6'
_chemical_formula_weight 1902.80
_chemical_name_systematic '[Cu(PPh2Pr)2dmp]2(PF6)2'
_space_group_crystal_system triclinic
_space_group_IT_number 2
_space_group_name_Hall '-P 1'
_space_group_name_H-M_alt 'P -1'
_atom_sites_solution_hydrogens geom
_atom_sites_solution_primary direct
_atom_sites_solution_secondary difmap
_audit_creation_method SHELXL-2014/6
_cell_angle_alpha 73.1952(12)
_cell_angle_beta 74.4114(14)
_cell_angle_gamma 77.2486(12)
_cell_formula_units_Z 1
_cell_length_a 12.1652(3)
_cell_length_b 12.9516(3)
_cell_length_c 15.5693(3)
_cell_measurement_reflns_used 11867
_cell_measurement_temperature 93
_cell_measurement_theta_max 68.16
_cell_measurement_theta_min 3.04
_cell_volume 2234.56(9)
_computing_cell_refinement 'PROCESS-AUTO (Rigaku, 2002)'
_computing_data_collection 'PROCESS-AUTO (Rigaku, 2002)'
_computing_data_reduction 'PROCESS-AUTO (Rigaku, 2002)'
_computing_molecular_graphics
;
ORTEP-3 (Farrugia, 2012), ShelXle (Huebschele et al., 2011), 
Mercury (Macrae et al., 2008)
;
_computing_publication_material
; 
WinGX publication routines (Farrugia, 2012)
ShelXle (Huebschele et al., 2011)
Mercury (Macrae et al., 2008)
;
_computing_structure_refinement 'SHELXL-2014/6 (Sheldrick, 2014)'
_computing_structure_solution 'SIR2014 (Burla et al., 2014)'
_diffrn_ambient_temperature 93
_diffrn_measured_fraction_theta_full 0.980
_diffrn_measured_fraction_theta_max 0.978
_diffrn_measurement_device_type 'Rigaku R-AXIS RAPID II IP Area Detector'
_diffrn_measurement_method '\w scans'
_diffrn_radiation_type CuK\a
_diffrn_radiation_wavelength 1.54184
_diffrn_reflns_av_R_equivalents 0.0953
_diffrn_reflns_av_unetI/netI 0.1200
_diffrn_reflns_Laue_measured_fraction_full 0.980
_diffrn_reflns_Laue_measured_fraction_max 0.978
_diffrn_reflns_limit_h_max 14
_diffrn_reflns_limit_h_min -14
_diffrn_reflns_limit_k_max 14
_diffrn_reflns_limit_k_min -15
_diffrn_reflns_limit_l_max 18
_diffrn_reflns_limit_l_min -18
_diffrn_reflns_number 23972
_diffrn_reflns_point_group_measured_fraction_full 0.980
_diffrn_reflns_point_group_measured_fraction_max 0.978
_diffrn_reflns_theta_full 67.684
_diffrn_reflns_theta_max 68.225
_diffrn_reflns_theta_min 3.039
_diffrn_source 'rotating anode X-ray tube'
_exptl_absorpt_coefficient_mu 2.250
_exptl_absorpt_correction_T_max 1.000
_exptl_absorpt_correction_T_min 0.724
_exptl_absorpt_correction_type multi-scan
_exptl_absorpt_process_details 'Empirical Absorption Correction   March 2001 T Higashi'
_exptl_crystal_colour yellow
_exptl_crystal_density_diffrn 1.414
_exptl_crystal_density_method 'not measured'
_exptl_crystal_description platelet
_exptl_crystal_F_000 984
_exptl_crystal_size_max 0.2
_exptl_crystal_size_mid 0.06
_exptl_crystal_size_min 0.06
_refine_diff_density_max 1.106
_refine_diff_density_min -0.422
_refine_diff_density_rms 0.095
_refine_ls_extinction_method none
_refine_ls_goodness_of_fit_ref 1.002
_refine_ls_hydrogen_treatment constr
_refine_ls_matrix_type full
_refine_ls_number_parameters 580
_refine_ls_number_reflns 8012
_refine_ls_number_restraints 36
_refine_ls_restrained_S_all 1.008
_refine_ls_R_factor_all 0.0952
_refine_ls_R_factor_gt 0.0685
_refine_ls_shift/su_max 0.000
_refine_ls_shift/su_mean 0.000
_refine_ls_structure_factor_coef Fsqd
_refine_ls_weighting_details 'w=1/[\s^2^(Fo^2^)+(0.0755P)^2^] where P=(Fo^2^+2Fc^2^)/3'
_refine_ls_weighting_scheme calc
_refine_ls_wR_factor_gt 0.1533
_refine_ls_wR_factor_ref 0.1661
_reflns_Friedel_coverage 0.000
_reflns_number_gt 5738
_reflns_number_total 8012
_reflns_threshold_expression 'I > 2\s(I)'
_cod_data_source_file ja6b01970_si_001.cif
_cod_data_source_block Cu3
_cod_depositor_comments
;
The following automatic conversions were performed:

data item '_exptl_absorpt_correction_type' value 'Multi-scan' was
changed to 'multi-scan' in accordance with the
/home/saulius/struct/COD-crude-data/automatic-downloads/DataCite-retrospective/ACS/depositions/lib/dictionaries/cif_core.dic
dictionary named 'cif_core.dic' version 2.4.2 last updated on
2011-04-26.

Automatic conversion script
Id: cif_fix_values 6909 2019-04-08 15:41:33Z antanas 
;
_cod_database_code 4130299
_shelx_space_group_comment
;
The symmetry employed for this shelxl refinement is uniquely defined
by the following loop, which should always be used as a source of
symmetry information in preference to the above space-group names.
They are only intended as comments.
;
_shelxl_version_number 2014/6

loop_
_space_group_symop_operation_xyz
'x, y, z'
'-x, -y, -z'

loop_
_atom_site_label
_atom_site_type_symbol
_atom_site_fract_x
_atom_site_fract_y
_atom_site_fract_z
_atom_site_U_iso_or_equiv
_atom_site_adp_type
_atom_site_occupancy
_atom_site_site_symmetry_order
_atom_site_calc_flag
_atom_site_refinement_flags_posn
_atom_site_refinement_flags_adp
_atom_site_refinement_flags_occupancy
_atom_site_disorder_assembly
_atom_site_disorder_group
P3 P 0.51350(10) 0.84207(10) 0.17336(8) 0.0400(3) Uani 1 1 d D . . . .
F1A F 0.545(3) 0.7188(16) 0.211(2) 0.0413(11) Uani 0.180(5) 1 d D . P A 1
F2A F 0.4588(16) 0.9658(13) 0.1132(14) 0.0497(10) Uani 0.180(5) 1 d D . P A 1
F3A F 0.459(2) 0.807(2) 0.0925(16) 0.106(3) Uani 0.180(5) 1 d D . P A 1
F4A F 0.3841(17) 0.839(3) 0.2279(18) 0.0804(18) Uani 0.180(5) 1 d D . P A 1
F5A F 0.5435(15) 0.8865(15) 0.2358(11) 0.0543(10) Uani 0.180(5) 1 d D . P A 1
F6A F 0.6270(12) 0.8467(13) 0.0998(13) 0.0610(12) Uani 0.180(5) 1 d D . P A 1
F1B F 0.5268(5) 0.7138(4) 0.2264(4) 0.0413(11) Uani 0.820(5) 1 d D . P A 2
F2B F 0.5025(3) 0.9690(3) 0.1261(3) 0.0497(10) Uani 0.820(5) 1 d D . P A 2
F3B F 0.5327(6) 0.8119(4) 0.0813(3) 0.106(3) Uani 0.820(5) 1 d D . P A 2
F4B F 0.3772(4) 0.8470(5) 0.1969(4) 0.0804(18) Uani 0.820(5) 1 d D . P A 2
F5B F 0.4966(3) 0.8701(3) 0.2725(2) 0.0543(10) Uani 0.820(5) 1 d D . P A 2
F6B F 0.6509(3) 0.8364(3) 0.1613(3) 0.0610(12) Uani 0.820(5) 1 d D . P A 2
C1 C 0.1280(3) 0.2456(3) 0.1783(2) 0.0245(8) Uani 1 1 d . . . . .
C2 C 0.2234(3) 0.1628(3) 0.1678(3) 0.0287(9) Uani 1 1 d . . . . .
H2 H 0.2653 0.1574 0.1093 0.034 Uiso 1 1 calc R U . . .
C3 C 0.2544(3) 0.0903(3) 0.2439(3) 0.0309(9) Uani 1 1 d . . . . .
H3 H 0.3176 0.0355 0.2371 0.037 Uiso 1 1 calc R U . . .
C4 C 0.1912(3) 0.0982(3) 0.3322(3) 0.0280(9) Uani 1 1 d . . . . .
C5 C 0.2210(3) 0.0273(3) 0.4158(3) 0.0354(10) Uani 1 1 d . . . . .
H5 H 0.2863 -0.0259 0.4125 0.043 Uiso 1 1 calc R U . . .
C6 C 0.1551(3) 0.0373(3) 0.4986(3) 0.0342(10) Uani 1 1 d . . . . .
H6 H 0.1755 -0.0092 0.5517 0.041 Uiso 1 1 calc R U . . .
C7 C 0.0544(3) 0.1181(3) 0.5060(2) 0.0292(9) Uani 1 1 d . . . . .
C8 C -0.0194(3) 0.1308(3) 0.5901(3) 0.0341(10) Uani 1 1 d . . . . .
H8 H -0.0028 0.0858 0.6450 0.041 Uiso 1 1 calc R U . . .
C9 C -0.1151(3) 0.2085(3) 0.5917(2) 0.0338(10) Uani 1 1 d . . . . .
H9 H -0.1652 0.2145 0.6474 0.041 Uiso 1 1 calc R U . . .
C10 C -0.1382(3) 0.2799(3) 0.5092(2) 0.0272(8) Uani 1 1 d . . . . .
C11 C 0.0242(3) 0.1907(3) 0.4261(2) 0.0249(8) Uani 1 1 d . . . . .
C12 C 0.0956(3) 0.1802(3) 0.3374(2) 0.0248(8) Uani 1 1 d . . . . .
C13 C 0.0906(3) 0.3311(3) 0.0982(2) 0.0235(8) Uani 1 1 d . . . . .
H13A H 0.1134 0.3992 0.0959 0.028 Uiso 1 1 calc R U . . .
H13B H 0.0069 0.3423 0.1101 0.028 Uiso 1 1 calc R U . . .
C14 C -0.1380(3) 0.6935(3) -0.0035(2) 0.0256(8) Uani 1 1 d . . . . .
H14A H -0.1200 0.7637 -0.0058 0.031 Uiso 1 1 calc R U . . .
H14B H -0.2214 0.6982 0.0119 0.031 Uiso 1 1 calc R U . . .
C15 C -0.0875(3) 0.6062(3) 0.0714(2) 0.0243(8) Uani 1 1 d . . . . .
H15A H -0.1025 0.5354 0.0721 0.029 Uiso 1 1 calc R U . . .
H15B H -0.0045 0.6038 0.0577 0.029 Uiso 1 1 calc R U . . .
C16 C -0.1400(3) 0.6298(3) 0.1656(2) 0.0236(8) Uani 1 1 d . . . . .
H16A H -0.2220 0.6260 0.1804 0.028 Uiso 1 1 calc R U . . .
H16B H -0.1321 0.7039 0.1618 0.028 Uiso 1 1 calc R U . . .
C17 C 0.0678(3) 0.5728(3) 0.2375(2) 0.0243(8) Uani 1 1 d . . . . .
C18 C 0.1605(3) 0.4913(3) 0.2537(2) 0.0270(8) Uani 1 1 d . . . . .
H18 H 0.1501 0.4186 0.2705 0.032 Uiso 1 1 calc R U . . .
C19 C 0.2691(3) 0.5169(3) 0.2453(2) 0.0301(9) Uani 1 1 d . . . . .
H19 H 0.3303 0.4615 0.2571 0.036 Uiso 1 1 calc R U . . .
C20 C 0.2850(3) 0.6237(3) 0.2196(2) 0.0308(9) Uani 1 1 d . . . . .
H20 H 0.3572 0.6407 0.2146 0.037 Uiso 1 1 calc R U . . .
C21 C 0.1940(3) 0.7076(3) 0.2007(2) 0.0300(9) Uani 1 1 d . . . . .
H21 H 0.2057 0.7800 0.1816 0.036 Uiso 1 1 calc R U . . .
C22 C 0.0855(3) 0.6812(3) 0.2108(2) 0.0257(8) Uani 1 1 d . . . . .
H22 H 0.0242 0.7367 0.1996 0.031 Uiso 1 1 calc R U . . .
C23 C -0.1514(3) 0.6020(3) 0.3555(2) 0.0226(8) Uani 1 1 d . . . . .
C24 C -0.0934(3) 0.5950(3) 0.4237(2) 0.0299(9) Uani 1 1 d . . . . .
H24 H -0.0166 0.5619 0.4186 0.036 Uiso 1 1 calc R U . . .
C25 C -0.1508(3) 0.6376(3) 0.4994(3) 0.0329(9) Uani 1 1 d . . . . .
H25 H -0.1119 0.6323 0.5447 0.039 Uiso 1 1 calc R U . . .
C26 C -0.2634(4) 0.6871(3) 0.5078(3) 0.0379(10) Uani 1 1 d . . . . .
H26 H -0.3009 0.7152 0.5586 0.045 Uiso 1 1 calc R U . . .
C27 C -0.3210(3) 0.6951(3) 0.4400(3) 0.0360(10) Uani 1 1 d . . . . .
H27 H -0.3973 0.7296 0.4450 0.043 Uiso 1 1 calc R U . . .
C28 C -0.2658(3) 0.6517(3) 0.3643(2) 0.0312(9) Uani 1 1 d . . . . .
H28 H -0.3057 0.6561 0.3198 0.037 Uiso 1 1 calc R U . . .
C29 C -0.2918(3) 0.3873(3) 0.1672(2) 0.0258(8) Uani 1 1 d . . . . .
C30 C -0.2375(3) 0.3559(3) 0.0857(2) 0.0270(8) Uani 1 1 d . . . . .
H30 H -0.1818 0.2938 0.0867 0.032 Uiso 1 1 calc R U . . .
C31 C -0.2662(3) 0.4171(3) 0.0023(2) 0.0289(9) Uani 1 1 d . . . . .
H31 H -0.2291 0.3957 -0.0518 0.035 Uiso 1 1 calc R U . . .
C32 C -0.3493(3) 0.5089(3) 0.0004(2) 0.0306(9) Uani 1 1 d . . . . .
H32 H -0.3693 0.5490 -0.0547 0.037 Uiso 1 1 calc R U . . .
C33 C -0.4033(3) 0.5412(3) 0.0815(3) 0.0327(9) Uani 1 1 d . . . . .
H33 H -0.4590 0.6033 0.0805 0.039 Uiso 1 1 calc R U . . .
C34 C -0.3737(3) 0.4805(3) 0.1638(2) 0.0299(9) Uani 1 1 d . . . . .
H34 H -0.4096 0.5030 0.2176 0.036 Uiso 1 1 calc R U . . .
C35 C -0.2350(3) 0.1682(3) 0.2711(2) 0.0271(8) Uani 1 1 d . . . . .
C36 C -0.1315(3) 0.1155(3) 0.2277(2) 0.0310(9) Uani 1 1 d . . . . .
H36 H -0.0683 0.1524 0.2028 0.037 Uiso 1 1 calc R U . . .
C37 C -0.1205(4) 0.0089(3) 0.2207(3) 0.0346(10) Uani 1 1 d . . . . .
H37 H -0.0514 -0.0244 0.1898 0.042 Uiso 1 1 calc R U . . .
C38 C -0.2136(4) -0.0472(4) 0.2602(3) 0.0412(11) Uani 1 1 d . . . . .
H38 H -0.2067 -0.1189 0.2568 0.049 Uiso 1 1 calc R U . . .
C39 C -0.3166(4) 0.0027(4) 0.3047(3) 0.0400(10) Uani 1 1 d . . . . .
H39 H -0.3788 -0.0354 0.3309 0.048 Uiso 1 1 calc R U . . .
C40 C -0.3273(3) 0.1095(3) 0.3103(3) 0.0334(9) Uani 1 1 d . . . . .
H40 H -0.3970 0.1425 0.3406 0.040 Uiso 1 1 calc R U . . .
C41 C -0.3716(3) 0.3320(3) 0.3663(2) 0.0281(9) Uani 1 1 d . . . . .
H41A H -0.3843 0.4070 0.3711 0.034 Uiso 1 1 calc R U . . .
H41B H -0.4392 0.3199 0.3511 0.034 Uiso 1 1 calc R U . . .
C42 C -0.3561(3) 0.2538(3) 0.4602(2) 0.0281(9) Uani 1 1 d . . . . .
H42A H -0.4182 0.2103 0.4837 0.034 Uiso 1 1 calc R U . . .
H42B H -0.2839 0.2043 0.4507 0.034 Uiso 1 1 calc R U . . .
C43 C -0.3557(3) 0.3124(3) 0.5323(2) 0.0302(9) Uani 1 1 d . . . . .
H43A H -0.3618 0.2607 0.5919 0.036 Uiso 1 1 calc R U . . .
H43B H -0.4227 0.3690 0.5359 0.036 Uiso 1 1 calc R U . . .
C44 C -0.2454(3) 0.3642(3) 0.5102(2) 0.0305(9) Uani 1 1 d . . . . .
H44A H -0.2392 0.4160 0.4506 0.037 Uiso 1 1 calc R U . . .
H44B H -0.2515 0.4039 0.5558 0.037 Uiso 1 1 calc R U . . .
C45 C 0.1288(4) 0.9102(4) 0.0094(3) 0.0409(11) Uani 1 1 d . . . . .
C46 C 0.2143(4) 0.9766(4) 0.0019(4) 0.0572(13) Uani 1 1 d . . . . .
H46A H 0.2416 1.0112 -0.0616 0.086 Uiso 1 1 calc R U . . .
H46B H 0.2779 0.9311 0.0266 0.086 Uiso 1 1 calc R U . . .
H46C H 0.1800 1.0313 0.0357 0.086 Uiso 1 1 calc R U . . .
C47 C 0.4640(4) 0.2396(4) 0.1972(3) 0.0414(11) Uani 1 1 d . . . . .
C48 C 0.5294(4) 0.2125(4) 0.1109(3) 0.0545(13) Uani 1 1 d . . . . .
H48A H 0.5680 0.2724 0.0724 0.082 Uiso 1 1 calc R U . . .
H48B H 0.4776 0.1989 0.0799 0.082 Uiso 1 1 calc R U . . .
H48C H 0.5855 0.1485 0.1236 0.082 Uiso 1 1 calc R U . . .
N1 N 0.0635(2) 0.2528(2) 0.26152(19) 0.0239(7) Uani 1 1 d . . . . .
N2 N -0.0700(3) 0.2708(2) 0.42755(19) 0.0248(7) Uani 1 1 d . . . . .
N3 N 0.0618(3) 0.8592(3) 0.0141(2) 0.0480(10) Uani 1 1 d . . . . .
N4 N 0.4149(3) 0.2603(3) 0.2639(3) 0.0552(11) Uani 1 1 d . . . . .
P1 P -0.24398(8) 0.31089(8) 0.27363(6) 0.0243(2) Uani 1 1 d . . . . .
P2 P -0.07705(8) 0.53810(8) 0.26001(6) 0.0226(2) Uani 1 1 d . . . . .
Cu1 Cu -0.08736(4) 0.35864(4) 0.29418(3) 0.02400(17) Uani 1 1 d . . . . .

loop_
_atom_site_aniso_label
_atom_site_aniso_U_11
_atom_site_aniso_U_22
_atom_site_aniso_U_33
_atom_site_aniso_U_23
_atom_site_aniso_U_13
_atom_site_aniso_U_12
P3 0.0384(6) 0.0312(7) 0.0499(7) -0.0137(5) -0.0085(5) -0.0010(5)
F1A 0.040(3) 0.0286(15) 0.060(3) -0.0093(14) -0.020(2) -0.0057(14)
F2A 0.055(3) 0.0294(16) 0.059(2) -0.0078(14) -0.0118(18) -0.0001(18)
F3A 0.216(7) 0.052(2) 0.058(2) -0.0285(19) -0.076(4) 0.042(4)
F4A 0.0391(17) 0.041(2) 0.174(5) -0.027(3) -0.048(2) 0.0003(15)
F5A 0.070(3) 0.054(2) 0.044(2) -0.0194(19) -0.0019(18) -0.0231(19)
F6A 0.0324(17) 0.047(2) 0.085(3) 0.001(2) -0.0012(17) -0.0064(15)
F1B 0.040(3) 0.0286(15) 0.060(3) -0.0093(14) -0.020(2) -0.0057(14)
F2B 0.055(3) 0.0294(16) 0.059(2) -0.0078(14) -0.0118(18) -0.0001(18)
F3B 0.216(7) 0.052(2) 0.058(2) -0.0285(19) -0.076(4) 0.042(4)
F4B 0.0391(17) 0.041(2) 0.174(5) -0.027(3) -0.048(2) 0.0003(15)
F5B 0.070(3) 0.054(2) 0.044(2) -0.0194(19) -0.0019(18) -0.0231(19)
F6B 0.0324(17) 0.047(2) 0.085(3) 0.001(2) -0.0012(17) -0.0064(15)
C1 0.0275(19) 0.026(2) 0.0238(18) -0.0063(16) -0.0115(15) -0.0039(16)
C2 0.029(2) 0.028(2) 0.030(2) -0.0089(17) -0.0086(16) -0.0016(17)
C3 0.032(2) 0.023(2) 0.038(2) -0.0078(18) -0.0123(17) 0.0025(17)
C4 0.029(2) 0.028(2) 0.031(2) -0.0071(17) -0.0135(16) -0.0049(17)
C5 0.037(2) 0.032(2) 0.039(2) -0.0048(19) -0.0226(19) 0.0030(19)
C6 0.043(2) 0.032(2) 0.031(2) 0.0001(18) -0.0210(18) -0.0059(19)
C7 0.035(2) 0.032(2) 0.0258(19) -0.0049(17) -0.0127(16) -0.0115(18)
C8 0.045(2) 0.037(3) 0.024(2) -0.0042(18) -0.0148(18) -0.009(2)
C9 0.044(2) 0.042(3) 0.0190(19) -0.0071(18) -0.0082(17) -0.012(2)
C10 0.033(2) 0.028(2) 0.0259(19) -0.0089(16) -0.0086(16) -0.0098(17)
C11 0.028(2) 0.028(2) 0.0223(18) -0.0057(16) -0.0107(15) -0.0078(17)
C12 0.028(2) 0.024(2) 0.0268(19) -0.0073(16) -0.0127(15) -0.0027(16)
C13 0.0278(19) 0.018(2) 0.0244(19) -0.0052(15) -0.0101(15) 0.0022(16)
C14 0.0273(19) 0.027(2) 0.0237(19) -0.0065(16) -0.0077(15) -0.0027(16)
C15 0.0242(19) 0.026(2) 0.0236(18) -0.0080(16) -0.0059(15) -0.0011(16)
C16 0.0263(19) 0.021(2) 0.0250(18) -0.0061(15) -0.0087(15) -0.0015(16)
C17 0.0270(19) 0.028(2) 0.0215(18) -0.0110(16) -0.0061(15) -0.0038(17)
C18 0.030(2) 0.029(2) 0.0242(19) -0.0095(16) -0.0062(15) -0.0061(17)
C19 0.028(2) 0.036(3) 0.030(2) -0.0116(18) -0.0093(16) -0.0031(18)
C20 0.024(2) 0.047(3) 0.026(2) -0.0123(18) -0.0034(15) -0.0131(19)
C21 0.035(2) 0.030(2) 0.030(2) -0.0094(17) -0.0083(17) -0.0112(18)
C22 0.0250(19) 0.027(2) 0.0254(19) -0.0083(16) -0.0033(15) -0.0041(16)
C23 0.029(2) 0.0180(19) 0.0207(17) -0.0031(15) -0.0049(15) -0.0073(16)
C24 0.030(2) 0.037(2) 0.0241(19) -0.0106(17) -0.0067(16) -0.0039(18)
C25 0.042(2) 0.038(3) 0.027(2) -0.0152(18) -0.0065(17) -0.013(2)
C26 0.046(3) 0.039(3) 0.030(2) -0.0168(19) 0.0000(18) -0.009(2)
C27 0.026(2) 0.042(3) 0.038(2) -0.015(2) -0.0004(17) -0.0005(19)
C28 0.034(2) 0.035(2) 0.026(2) -0.0079(17) -0.0084(16) -0.0044(18)
C29 0.027(2) 0.028(2) 0.0247(19) -0.0045(16) -0.0097(15) -0.0073(17)
C30 0.029(2) 0.027(2) 0.028(2) -0.0090(16) -0.0102(16) -0.0016(17)
C31 0.030(2) 0.033(2) 0.026(2) -0.0102(17) -0.0084(16) -0.0034(18)
C32 0.036(2) 0.032(2) 0.025(2) 0.0006(17) -0.0145(17) -0.0088(18)
C33 0.030(2) 0.034(3) 0.034(2) -0.0105(18) -0.0123(17) 0.0059(18)
C34 0.031(2) 0.035(2) 0.0237(19) -0.0083(17) -0.0059(16) -0.0036(18)
C35 0.030(2) 0.030(2) 0.0235(19) -0.0044(16) -0.0129(16) -0.0042(17)
C36 0.040(2) 0.029(2) 0.029(2) -0.0069(17) -0.0152(17) -0.0055(19)
C37 0.048(3) 0.029(2) 0.031(2) -0.0090(18) -0.0177(19) -0.002(2)
C38 0.065(3) 0.027(2) 0.041(2) -0.007(2) -0.026(2) -0.010(2)
C39 0.050(3) 0.033(3) 0.045(3) -0.003(2) -0.022(2) -0.016(2)
C40 0.039(2) 0.031(2) 0.033(2) -0.0048(18) -0.0132(18) -0.0105(19)
C41 0.028(2) 0.029(2) 0.028(2) -0.0081(17) -0.0068(16) -0.0041(17)
C42 0.030(2) 0.029(2) 0.0245(19) -0.0062(16) 0.0001(15) -0.0107(17)
C43 0.032(2) 0.032(2) 0.0239(19) -0.0067(17) -0.0021(16) -0.0044(18)
C44 0.038(2) 0.032(2) 0.0241(19) -0.0131(17) -0.0038(16) -0.0053(18)
C45 0.049(3) 0.032(3) 0.035(2) -0.005(2) -0.003(2) -0.002(2)
C46 0.062(3) 0.040(3) 0.069(3) -0.009(3) -0.013(3) -0.013(3)
C47 0.047(3) 0.031(3) 0.055(3) -0.011(2) -0.027(2) -0.004(2)
C48 0.062(3) 0.062(4) 0.044(3) -0.012(2) -0.014(2) -0.018(3)
N1 0.0278(16) 0.0257(18) 0.0225(15) -0.0073(13) -0.0109(12) -0.0043(14)
N2 0.0323(17) 0.0259(18) 0.0196(15) -0.0051(13) -0.0085(13) -0.0088(14)
N3 0.059(3) 0.038(2) 0.045(2) -0.0048(19) -0.0135(19) -0.006(2)
N4 0.057(3) 0.056(3) 0.060(3) -0.027(2) -0.020(2) 0.000(2)
P1 0.0265(5) 0.0253(6) 0.0223(5) -0.0062(4) -0.0073(4) -0.0035(4)
P2 0.0257(5) 0.0238(5) 0.0199(4) -0.0063(4) -0.0076(4) -0.0030(4)
Cu1 0.0272(3) 0.0251(3) 0.0213(3) -0.0064(2) -0.0077(2) -0.0033(2)

loop_
_atom_type_symbol
_atom_type_description
_atom_type_scat_dispersion_real
_atom_type_scat_dispersion_imag
_atom_type_scat_source
C C 0.0181 0.0091 'International Tables Vol C Tables 4.2.6.8 and 6.1.1.4'
H H 0.0000 0.0000 'International Tables Vol C Tables 4.2.6.8 and 6.1.1.4'
N N 0.0311 0.0180 'International Tables Vol C Tables 4.2.6.8 and 6.1.1.4'
F F 0.0727 0.0534 'International Tables Vol C Tables 4.2.6.8 and 6.1.1.4'
P P 0.2955 0.4335 'International Tables Vol C Tables 4.2.6.8 and 6.1.1.4'
Cu Cu -1.9646 0.5888 'International Tables Vol C Tables 4.2.6.8 and 6.1.1.4'

loop_
_geom_angle_atom_site_label_1
_geom_angle_atom_site_label_2
_geom_angle_atom_site_label_3
_geom_angle
_geom_angle_site_symmetry_1
_geom_angle_site_symmetry_3
F5A P3 F1A 102.7(13) . .
F5A P3 F6A 98.4(9) . .
F1A P3 F6A 92.1(12) . .
F5A P3 F4A 94.4(11) . .
F1A P3 F4A 91.1(13) . .
F6A P3 F4A 165.7(12) . .
F3B P3 F2B 92.7(2) . .
F3B P3 F4B 94.7(3) . .
F2B P3 F4B 91.6(3) . .
F3B P3 F6B 91.5(3) . .
F2B P3 F6B 89.88(19) . .
F4B P3 F6B 173.6(3) . .
F3B P3 F1B 90.3(3) . .
F2B P3 F1B 176.8(3) . .
F4B P3 F1B 89.4(3) . .
F6B P3 F1B 88.8(3) . .
F3B P3 F5B 177.8(2) . .
F2B P3 F5B 89.05(19) . .
F4B P3 F5B 86.6(2) . .
F6B P3 F5B 87.20(19) . .
F1B P3 F5B 88.0(3) . .
F5A P3 F2A 93.8(9) . .
F1A P3 F2A 163.1(14) . .
F6A P3 F2A 89.1(8) . .
F4A P3 F2A 83.8(11) . .
F5A P3 F3A 170.4(10) . .
F1A P3 F3A 85.8(13) . .
F6A P3 F3A 85.5(10) . .
F4A P3 F3A 80.9(11) . .
F2A P3 F3A 77.5(9) . .
N1 C1 C2 121.4(3) . .
N1 C1 C13 115.6(3) . .
C2 C1 C13 123.0(3) . .
C3 C2 C1 119.7(4) . .
C3 C2 H2 120.2 . .
C1 C2 H2 120.2 . .
C2 C3 C4 120.3(4) . .
C2 C3 H3 119.9 . .
C4 C3 H3 119.9 . .
C12 C4 C3 116.9(3) . .
C12 C4 C5 119.6(3) . .
C3 C4 C5 123.5(4) . .
C6 C5 C4 120.6(4) . .
C6 C5 H5 119.7 . .
C4 C5 H5 119.7 . .
C5 C6 C7 121.0(3) . .
C5 C6 H6 119.5 . .
C7 C6 H6 119.5 . .
C8 C7 C11 116.3(4) . .
C8 C7 C6 123.7(3) . .
C11 C7 C6 120.0(3) . .
C9 C8 C7 120.4(4) . .
C9 C8 H8 119.8 . .
C7 C8 H8 119.8 . .
C8 C9 C10 120.1(4) . .
C8 C9 H9 120.0 . .
C10 C9 H9 120.0 . .
N2 C10 C9 121.4(4) . .
N2 C10 C44 118.1(3) . .
C9 C10 C44 120.4(3) . .
N2 C11 C7 123.4(3) . .
N2 C11 C12 117.7(3) . .
C7 C11 C12 118.8(3) . .
N1 C12 C4 123.2(3) . .
N1 C12 C11 116.9(3) . .
C4 C12 C11 119.9(3) . .
C1 C13 C14 116.4(3) . 2_565
C1 C13 H13A 108.2 . .
C14 C13 H13A 108.2 2_565 .
C1 C13 H13B 108.2 . .
C14 C13 H13B 108.2 2_565 .
H13A C13 H13B 107.3 . .
C15 C14 C13 112.1(3) . 2_565
C15 C14 H14A 109.2 . .
C13 C14 H14A 109.2 2_565 .
C15 C14 H14B 109.2 . .
C13 C14 H14B 109.2 2_565 .
H14A C14 H14B 107.9 . .
C16 C15 C14 111.1(3) . .
C16 C15 H15A 109.4 . .
C14 C15 H15A 109.4 . .
C16 C15 H15B 109.4 . .
C14 C15 H15B 109.4 . .
H15A C15 H15B 108.0 . .
C15 C16 P2 115.5(2) . .
C15 C16 H16A 108.4 . .
P2 C16 H16A 108.4 . .
C15 C16 H16B 108.4 . .
P2 C16 H16B 108.4 . .
H16A C16 H16B 107.5 . .
C18 C17 C22 118.7(3) . .
C18 C17 P2 120.2(3) . .
C22 C17 P2 120.9(3) . .
C17 C18 C19 121.0(4) . .
C17 C18 H18 119.5 . .
C19 C18 H18 119.5 . .
C20 C19 C18 119.7(3) . .
C20 C19 H19 120.2 . .
C18 C19 H19 120.2 . .
C19 C20 C21 120.7(3) . .
C19 C20 H20 119.6 . .
C21 C20 H20 119.6 . .
C22 C21 C20 119.1(4) . .
C22 C21 H21 120.4 . .
C20 C21 H21 120.4 . .
C17 C22 C21 120.8(3) . .
C17 C22 H22 119.6 . .
C21 C22 H22 119.6 . .
C28 C23 C24 119.1(3) . .
C28 C23 P2 121.6(3) . .
C24 C23 P2 119.2(3) . .
C25 C24 C23 119.9(3) . .
C25 C24 H24 120.1 . .
C23 C24 H24 120.1 . .
C26 C25 C24 121.0(3) . .
C26 C25 H25 119.5 . .
C24 C25 H25 119.5 . .
C25 C26 C27 119.4(4) . .
C25 C26 H26 120.3 . .
C27 C26 H26 120.3 . .
C26 C27 C28 120.7(4) . .
C26 C27 H27 119.7 . .
C28 C27 H27 119.7 . .
C23 C28 C27 120.0(3) . .
C23 C28 H28 120.0 . .
C27 C28 H28 120.0 . .
C34 C29 C30 118.6(3) . .
C34 C29 P1 122.0(3) . .
C30 C29 P1 119.2(3) . .
C29 C30 C31 120.6(3) . .
C29 C30 H30 119.7 . .
C31 C30 H30 119.7 . .
C32 C31 C30 120.0(3) . .
C32 C31 H31 120.0 . .
C30 C31 H31 120.0 . .
C31 C32 C33 119.7(3) . .
C31 C32 H32 120.1 . .
C33 C32 H32 120.1 . .
C34 C33 C32 119.9(4) . .
C34 C33 H33 120.1 . .
C32 C33 H33 120.1 . .
C29 C34 C33 121.2(3) . .
C29 C34 H34 119.4 . .
C33 C34 H34 119.4 . .
C36 C35 C40 117.9(4) . .
C36 C35 P1 118.7(3) . .
C40 C35 P1 123.3(3) . .
C37 C36 C35 121.5(4) . .
C37 C36 H36 119.3 . .
C35 C36 H36 119.3 . .
C38 C37 C36 119.2(4) . .
C38 C37 H37 120.4 . .
C36 C37 H37 120.4 . .
C39 C38 C37 120.4(4) . .
C39 C38 H38 119.8 . .
C37 C38 H38 119.8 . .
C38 C39 C40 120.0(4) . .
C38 C39 H39 120.0 . .
C40 C39 H39 120.0 . .
C39 C40 C35 120.9(4) . .
C39 C40 H40 119.5 . .
C35 C40 H40 119.5 . .
C42 C41 P1 111.6(2) . .
C42 C41 H41A 109.3 . .
P1 C41 H41A 109.3 . .
C42 C41 H41B 109.3 . .
P1 C41 H41B 109.3 . .
H41A C41 H41B 108.0 . .
C43 C42 C41 113.7(3) . .
C43 C42 H42A 108.8 . .
C41 C42 H42A 108.8 . .
C43 C42 H42B 108.8 . .
C41 C42 H42B 108.8 . .
H42A C42 H42B 107.7 . .
C42 C43 C44 112.5(3) . .
C42 C43 H43A 109.1 . .
C44 C43 H43A 109.1 . .
C42 C43 H43B 109.1 . .
C44 C43 H43B 109.1 . .
H43A C43 H43B 107.8 . .
C10 C44 C43 112.0(3) . .
C10 C44 H44A 109.2 . .
C43 C44 H44A 109.2 . .
C10 C44 H44B 109.2 . .
C43 C44 H44B 109.2 . .
H44A C44 H44B 107.9 . .
N3 C45 C46 179.1(5) . .
C45 C46 H46A 109.5 . .
C45 C46 H46B 109.5 . .
H46A C46 H46B 109.5 . .
C45 C46 H46C 109.5 . .
H46A C46 H46C 109.5 . .
H46B C46 H46C 109.5 . .
N4 C47 C48 179.2(5) . .
C47 C48 H48A 109.5 . .
C47 C48 H48B 109.5 . .
H48A C48 H48B 109.5 . .
C47 C48 H48C 109.5 . .
H48A C48 H48C 109.5 . .
H48B C48 H48C 109.5 . .
C1 N1 C12 118.5(3) . .
C1 N1 Cu1 128.6(2) . .
C12 N1 Cu1 112.9(2) . .
C10 N2 C11 118.3(3) . .
C10 N2 Cu1 129.9(3) . .
C11 N2 Cu1 111.7(2) . .
C35 P1 C29 102.53(16) . .
C35 P1 C41 103.78(17) . .
C29 P1 C41 104.41(16) . .
C35 P1 Cu1 117.29(12) . .
C29 P1 Cu1 115.67(12) . .
C41 P1 Cu1 111.66(12) . .
C16 P2 C17 104.72(17) . .
C16 P2 C23 101.61(16) . .
C17 P2 C23 100.48(15) . .
C16 P2 Cu1 118.59(12) . .
C17 P2 Cu1 115.84(12) . .
C23 P2 Cu1 113.19(12) . .
N1 Cu1 N2 80.68(11) . .
N1 Cu1 P1 113.20(8) . .
N2 Cu1 P1 105.45(8) . .
N1 Cu1 P2 117.99(9) . .
N2 Cu1 P2 115.45(9) . .
P1 Cu1 P2 117.68(4) . .

loop_
_geom_bond_atom_site_label_1
_geom_bond_atom_site_label_2
_geom_bond_distance
_geom_bond_site_symmetry_2
P3 F5A 1.420(14) .
P3 F1A 1.532(19) .
P3 F3B 1.538(4) .
P3 F6A 1.540(13) .
P3 F4A 1.578(19) .
P3 F2B 1.587(4) .
P3 F4B 1.590(5) .
P3 F6B 1.619(3) .
P3 F1B 1.621(5) .
P3 F5B 1.636(3) .
P3 F2A 1.698(15) .
P3 F3A 1.775(17) .
C1 N1 1.339(4) .
C1 C2 1.405(5) .
C1 C13 1.507(4) .
C2 C3 1.367(5) .
C2 H2 0.9300 .
C3 C4 1.404(5) .
C3 H3 0.9300 .
C4 C12 1.394(5) .
C4 C5 1.443(5) .
C5 C6 1.348(5) .
C5 H5 0.9300 .
C6 C7 1.427(5) .
C6 H6 0.9300 .
C7 C8 1.406(5) .
C7 C11 1.409(5) .
C8 C9 1.360(5) .
C8 H8 0.9300 .
C9 C10 1.406(5) .
C9 H9 0.9300 .
C10 N2 1.339(4) .
C10 C44 1.505(5) .
C11 N2 1.366(4) .
C11 C12 1.445(5) .
C12 N1 1.369(4) .
C13 C14 1.531(4) 2_565
C13 H13A 0.9700 .
C13 H13B 0.9700 .
C14 C15 1.526(5) .
C14 C13 1.531(4) 2_565
C14 H14A 0.9700 .
C14 H14B 0.9700 .
C15 C16 1.524(4) .
C15 H15A 0.9700 .
C15 H15B 0.9700 .
C16 P2 1.831(3) .
C16 H16A 0.9700 .
C16 H16B 0.9700 .
C17 C18 1.386(5) .
C17 C22 1.392(5) .
C17 P2 1.833(4) .
C18 C19 1.395(5) .
C18 H18 0.9300 .
C19 C20 1.367(5) .
C19 H19 0.9300 .
C20 C21 1.396(5) .
C20 H20 0.9300 .
C21 C22 1.392(5) .
C21 H21 0.9300 .
C22 H22 0.9300 .
C23 C28 1.387(5) .
C23 C24 1.398(5) .
C23 P2 1.836(4) .
C24 C25 1.395(5) .
C24 H24 0.9300 .
C25 C26 1.367(5) .
C25 H25 0.9300 .
C26 C27 1.386(5) .
C26 H26 0.9300 .
C27 C28 1.395(5) .
C27 H27 0.9300 .
C28 H28 0.9300 .
C29 C34 1.383(5) .
C29 C30 1.392(5) .
C29 P1 1.839(3) .
C30 C31 1.401(5) .
C30 H30 0.9300 .
C31 C32 1.379(5) .
C31 H31 0.9300 .
C32 C33 1.392(5) .
C32 H32 0.9300 .
C33 C34 1.389(5) .
C33 H33 0.9300 .
C34 H34 0.9300 .
C35 C36 1.393(5) .
C35 C40 1.397(5) .
C35 P1 1.838(4) .
C36 C37 1.391(5) .
C36 H36 0.9300 .
C37 C38 1.386(6) .
C37 H37 0.9300 .
C38 C39 1.378(6) .
C38 H38 0.9300 .
C39 C40 1.387(5) .
C39 H39 0.9300 .
C40 H40 0.9300 .
C41 C42 1.552(5) .
C41 P1 1.845(4) .
C41 H41A 0.9700 .
C41 H41B 0.9700 .
C42 C43 1.527(5) .
C42 H42A 0.9700 .
C42 H42B 0.9700 .
C43 C44 1.544(5) .
C43 H43A 0.9700 .
C43 H43B 0.9700 .
C44 H44A 0.9700 .
C44 H44B 0.9700 .
C45 N3 1.132(5) .
C45 C46 1.451(6) .
C46 H46A 0.9600 .
C46 H46B 0.9600 .
C46 H46C 0.9600 .
C47 N4 1.124(5) .
C47 C48 1.462(6) .
C48 H48A 0.9600 .
C48 H48B 0.9600 .
C48 H48C 0.9600 .
N1 Cu1 2.073(3) .
N2 Cu1 2.101(3) .
P1 Cu1 2.2533(10) .
P2 Cu1 2.2537(11) .

loop_
_geom_torsion_atom_site_label_1
_geom_torsion_atom_site_label_2
_geom_torsion_atom_site_label_3
_geom_torsion_atom_site_label_4
_geom_torsion
_geom_torsion_site_symmetry_1
_geom_torsion_site_symmetry_4
N1 C1 C2 C3 -2.6(6) . .
C13 C1 C2 C3 177.9(4) . .
C1 C2 C3 C4 0.1(6) . .
C2 C3 C4 C12 1.8(6) . .
C2 C3 C4 C5 -177.7(4) . .
C12 C4 C5 C6 2.2(6) . .
C3 C4 C5 C6 -178.3(4) . .
C4 C5 C6 C7 -0.1(6) . .
C5 C6 C7 C8 178.3(4) . .
C5 C6 C7 C11 -1.6(6) . .
C11 C7 C8 C9 1.0(6) . .
C6 C7 C8 C9 -178.8(4) . .
C7 C8 C9 C10 -2.6(6) . .
C8 C9 C10 N2 2.4(6) . .
C8 C9 C10 C44 178.5(4) . .
C8 C7 C11 N2 0.8(6) . .
C6 C7 C11 N2 -179.3(3) . .
C8 C7 C11 C12 -178.8(3) . .
C6 C7 C11 C12 1.1(5) . .
C3 C4 C12 N1 -1.5(5) . .
C5 C4 C12 N1 178.1(3) . .
C3 C4 C12 C11 177.8(3) . .
C5 C4 C12 C11 -2.6(5) . .
N2 C11 C12 N1 0.7(5) . .
C7 C11 C12 N1 -179.7(3) . .
N2 C11 C12 C4 -178.6(3) . .
C7 C11 C12 C4 1.0(5) . .
N1 C1 C13 C14 -162.5(3) . 2_565
C2 C1 C13 C14 17.1(5) . 2_565
C13 C14 C15 C16 -177.4(3) 2_565 .
C14 C15 C16 P2 -174.5(2) . .
C22 C17 C18 C19 1.2(5) . .
P2 C17 C18 C19 -173.9(3) . .
C17 C18 C19 C20 -0.8(5) . .
C18 C19 C20 C21 -0.7(5) . .
C19 C20 C21 C22 1.7(5) . .
C18 C17 C22 C21 -0.1(5) . .
P2 C17 C22 C21 175.0(3) . .
C20 C21 C22 C17 -1.3(5) . .
C28 C23 C24 C25 0.1(6) . .
P2 C23 C24 C25 -176.4(3) . .
C23 C24 C25 C26 -0.4(6) . .
C24 C25 C26 C27 -0.1(6) . .
C25 C26 C27 C28 0.9(6) . .
C24 C23 C28 C27 0.8(6) . .
P2 C23 C28 C27 177.1(3) . .
C26 C27 C28 C23 -1.3(6) . .
C34 C29 C30 C31 -0.6(6) . .
P1 C29 C30 C31 -175.4(3) . .
C29 C30 C31 C32 -0.4(6) . .
C30 C31 C32 C33 0.9(6) . .
C31 C32 C33 C34 -0.4(6) . .
C30 C29 C34 C33 1.1(6) . .
P1 C29 C34 C33 175.7(3) . .
C32 C33 C34 C29 -0.6(6) . .
C40 C35 C36 C37 1.9(5) . .
P1 C35 C36 C37 -177.8(3) . .
C35 C36 C37 C38 -1.9(5) . .
C36 C37 C38 C39 1.0(6) . .
C37 C38 C39 C40 -0.2(6) . .
C38 C39 C40 C35 0.2(6) . .
C36 C35 C40 C39 -1.1(5) . .
P1 C35 C40 C39 178.6(3) . .
P1 C41 C42 C43 116.8(3) . .
C41 C42 C43 C44 -70.5(4) . .
N2 C10 C44 C43 104.6(4) . .
C9 C10 C44 C43 -71.6(4) . .
C42 C43 C44 C10 -62.2(4) . .
C2 C1 N1 C12 3.0(5) . .
C13 C1 N1 C12 -177.5(3) . .
C2 C1 N1 Cu1 -174.7(2) . .
C13 C1 N1 Cu1 4.9(5) . .
C4 C12 N1 C1 -0.9(5) . .
C11 C12 N1 C1 179.8(3) . .
C4 C12 N1 Cu1 177.1(3) . .
C11 C12 N1 Cu1 -2.2(4) . .
C9 C10 N2 C11 -0.6(5) . .
C44 C10 N2 C11 -176.7(3) . .
C9 C10 N2 Cu1 176.3(3) . .
C44 C10 N2 Cu1 0.2(5) . .
C7 C11 N2 C10 -1.0(5) . .
C12 C11 N2 C10 178.6(3) . .
C7 C11 N2 Cu1 -178.5(3) . .
C12 C11 N2 Cu1 1.1(4) . .
C36 C35 P1 C29 89.5(3) . .
C40 C35 P1 C29 -90.2(3) . .
C36 C35 P1 C41 -162.1(3) . .
C40 C35 P1 C41 18.3(3) . .
C36 C35 P1 Cu1 -38.4(3) . .
C40 C35 P1 Cu1 141.9(3) . .
C34 C29 P1 C35 138.9(3) . .
C30 C29 P1 C35 -46.5(3) . .
C34 C29 P1 C41 30.9(4) . .
C30 C29 P1 C41 -154.5(3) . .
C34 C29 P1 Cu1 -92.2(3) . .
C30 C29 P1 Cu1 82.4(3) . .
C42 C41 P1 C35 60.8(3) . .
C42 C41 P1 C29 167.9(3) . .
C42 C41 P1 Cu1 -66.4(3) . .
C15 C16 P2 C17 69.9(3) . .
C15 C16 P2 C23 174.2(3) . .
C15 C16 P2 Cu1 -61.1(3) . .
C18 C17 P2 C16 -141.1(3) . .
C22 C17 P2 C16 43.8(3) . .
C18 C17 P2 C23 113.8(3) . .
C22 C17 P2 C23 -61.3(3) . .
C18 C17 P2 Cu1 -8.5(3) . .
C22 C17 P2 Cu1 176.4(2) . .
C28 C23 P2 C16 35.8(3) . .
C24 C23 P2 C16 -147.9(3) . .
C28 C23 P2 C17 143.4(3) . .
C24 C23 P2 C17 -40.3(3) . .
C28 C23 P2 Cu1 -92.5(3) . .
C24 C23 P2 Cu1 83.9(3) . .
